data_2017397
loop_
_publ_author_name
'Romanov, Alexander S.'
'Mulroy, Joseph M.'
'Khrustalev, Victor N.'
'Antipin, Mikhail Yu.'
'Timofeeva, Tatiana V.'

_publ_section_title
;
 Monohalogenated ferrocenes C~5~H~5~FeC~5~H~4~<i>X</i> (<i>X</i> = Cl,
 Br and I) and a second polymorph of C~5~H~5~FeC~5~H~4~I
;
_journal_coeditor_code SF3110
_journal_issue 11
_journal_name_full 'Acta Crystallographica Section C'
_journal_page_first m426
_journal_page_last m430
_journal_paper_doi 10.1107/S0108270109034763
_journal_volume 65
_journal_year 2009
_chemical_formula_iupac '[Fe (C5 H5) (C5 H4 Cl)]'
_chemical_formula_moiety 'C10 H9 Cl Fe'
_chemical_formula_sum 'C10 H9 Cl Fe'
_chemical_formula_weight 220.47
_chemical_name_common chloroferrocene
_chemical_name_systematic
;
1-chloroferrocene
;
_space_group_IT_number 14
_symmetry_cell_setting monoclinic
_symmetry_space_group_name_Hall '-P 2ybc'
_symmetry_space_group_name_H-M 'P 1 21/c 1'
_atom_sites_solution_hydrogens geom
_atom_sites_solution_primary direct
_atom_sites_solution_secondary difmap
_audit_creation_method SHELXL97
_cell_angle_alpha 90.00
_cell_angle_beta 90.041(5)
_cell_angle_gamma 90.00
_cell_formula_units_Z 8
_cell_length_a 7.5068(16)
_cell_length_b 11.303(3)
_cell_length_c 20.444(4)
_cell_measurement_reflns_used 3807
_cell_measurement_temperature 100(2)
_cell_measurement_theta_max 28.31
_cell_measurement_theta_min 3.25
_cell_volume 1734.7(7)
_computing_cell_refinement 'SAINT-Plus (Bruker, 2001)'
_computing_data_collection 'APEX2 (Bruker, 2005)'
_computing_data_reduction 'SAINT-Plus (Bruker, 2001)'
_computing_molecular_graphics 'SHELXTL (Sheldrick, 2008)'
_computing_publication_material 'SHELXTL (Sheldrick, 2008)'
_computing_structure_refinement 'SHELXTL (Sheldrick, 2008)'
_computing_structure_solution 'SHELXTL (Sheldrick, 2008)'
_diffrn_ambient_temperature 100(2)
_diffrn_measured_fraction_theta_full 0.993
_diffrn_measured_fraction_theta_max 0.993
_diffrn_measurement_device_type 'Bruker SMART APEXII CCD area-detector'
_diffrn_measurement_method '\f and \w'
_diffrn_radiation_monochromator graphite
_diffrn_radiation_source 'fine-focus sealed tube'
_diffrn_radiation_type MoK\a
_diffrn_radiation_wavelength 0.71073
_diffrn_reflns_av_R_equivalents 0.0563
_diffrn_reflns_av_sigmaI/netI 0.0504
_diffrn_reflns_limit_h_max 10
_diffrn_reflns_limit_h_min -10
_diffrn_reflns_limit_k_max 15
_diffrn_reflns_limit_k_min -15
_diffrn_reflns_limit_l_max 27
_diffrn_reflns_limit_l_min -27
_diffrn_reflns_number 18849
_diffrn_reflns_theta_full 29.00
_diffrn_reflns_theta_max 29.00
_diffrn_reflns_theta_min 1.00
_exptl_absorpt_coefficient_mu 1.978
_exptl_absorpt_correction_T_max 0.925
_exptl_absorpt_correction_T_min 0.743
_exptl_absorpt_correction_type multi-scan
_exptl_absorpt_process_details '(SADABS; Sheldrick, 2003)'
_exptl_crystal_colour yellow
_exptl_crystal_density_diffrn 1.688
_exptl_crystal_density_method 'not measured'
_exptl_crystal_description plate
_exptl_crystal_F_000 896
_exptl_crystal_size_max 0.16
_exptl_crystal_size_mid 0.10
_exptl_crystal_size_min 0.04
_refine_diff_density_max 0.737
_refine_diff_density_min -0.400
_refine_ls_extinction_method none
_refine_ls_goodness_of_fit_ref 1.000
_refine_ls_hydrogen_treatment constr
_refine_ls_matrix_type full
_refine_ls_number_parameters 221
_refine_ls_number_reflns 4596
_refine_ls_number_restraints 48
_refine_ls_restrained_S_all 1.014
_refine_ls_R_factor_all 0.0645
_refine_ls_R_factor_gt 0.0472
_refine_ls_shift/su_max 0.000
_refine_ls_shift/su_mean 0.000
_refine_ls_structure_factor_coef Fsqd
_refine_ls_weighting_details 'calc w = 1/[\s^2^(Fo^2^)+(0.055P)^2^+1.7P] where P=(Fo^2^+2Fc^2^)/3'
_refine_ls_weighting_scheme calc
_refine_ls_wR_factor_gt 0.1056
_refine_ls_wR_factor_ref 0.1144
_reflns_number_gt 3666
_reflns_number_total 4596
_reflns_threshold_expression I>2\s(I)
_cod_data_source_file sf3110.cif
_cod_data_source_block I
_cod_original_cell_volume 1734.6(7)
_cod_original_sg_symbol_H-M 'P 21/c'
_cod_database_code 2017397
_cod_database_fobs_code 2017397

loop_
_symmetry_equiv_pos_as_xyz
'x, y, z'
'-x, y+1/2, -z+1/2'
'-x, -y, -z'
'x, -y-1/2, z-1/2'

loop_
_atom_site_type_symbol
_atom_site_label
_atom_site_fract_x
_atom_site_fract_y
_atom_site_fract_z
_atom_site_U_iso_or_equiv
_atom_site_adp_type
_atom_site_calc_flag
_atom_site_refinement_flags
_atom_site_occupancy
_atom_site_disorder_assembly
_atom_site_disorder_group
Fe Fe1A 0.48471(7) 0.21435(5) 0.43059(2) 0.02568(15) Uani d . 1 . .
Cl Cl1A 0.80205(15) 0.42551(13) 0.43171(6) 0.0461(3) Uani d . 1 . .
C C1A 0.7076(6) 0.2976(4) 0.4004(2) 0.0340(10) Uani d . 1 . .
C C2A 0.7497(5) 0.1810(5) 0.41896(19) 0.0350(11) Uani d . 1 . .
H H2AA 0.8352 0.1568 0.4540 0.042 Uiso calc R 1 . .
C C3A 0.6473(5) 0.1036(5) 0.37826(18) 0.0352(11) Uani d . 1 . .
H H3AA 0.6471 0.0152 0.3801 0.042 Uiso calc R 1 . .
C C4A 0.5433(6) 0.1755(5) 0.33524(19) 0.0385(11) Uani d . 1 . .
H H4AA 0.4565 0.1454 0.3020 0.046 Uiso calc R 1 . .
C C5A 0.5788(6) 0.2953(5) 0.34824(19) 0.0368(12) Uani d . 1 . .
H H5AA 0.5254 0.3652 0.3255 0.044 Uiso calc R 1 . .
C C6A 0.3917(6) 0.3029(4) 0.5112(2) 0.0306(9) Uani d . 1 . .
H H6AA 0.4478 0.3734 0.5324 0.037 Uiso calc R 1 . .
C C7A 0.2616(5) 0.3046(4) 0.4598(2) 0.0324(10) Uani d . 1 . .
H H7AA 0.2116 0.3770 0.4385 0.039 Uiso calc R 1 . .
C C8A 0.2187(5) 0.1872(5) 0.44390(18) 0.0298(10) Uani d . 1 . .
H H8AA 0.1323 0.1617 0.4094 0.036 Uiso calc R 1 . .
C C9A 0.3196(5) 0.1102(4) 0.48515(18) 0.0286(9) Uani d . 1 . .
H H9AA 0.3158 0.0217 0.4851 0.034 Uiso calc R 1 . .
C C10A 0.4260(5) 0.1827(4) 0.52632(17) 0.0272(9) Uani d . 1 . .
H H10A 0.5118 0.1537 0.5601 0.033 Uiso calc R 1 . .
Fe Fe1B 0.01308(7) 0.77736(6) 0.31630(2) 0.02619(15) Uani d . 1 . .
Cl Cl1B 0.2925(6) 0.5710(5) 0.3687(2) 0.0427(9) Uani d P 0.50 A 1
C C1B 0.2133(9) 0.7126(4) 0.3700(3) 0.0248(13) Uani d PD 0.50 A 1
C C2B 0.2817(9) 0.8018(6) 0.3279(3) 0.0248(13) Uani d PD 0.50 A 1
H H2BA 0.3746 0.7905 0.2934 0.030 Uiso calc PR 0.50 A 1
C C3B 0.1942(10) 0.9100(5) 0.3433(3) 0.0248(13) Uani d PD 0.50 A 1
H H3BA 0.2117 0.9873 0.3205 0.030 Uiso calc PR 0.50 A 1
C C4B 0.0718(8) 0.8875(6) 0.3949(3) 0.0248(13) Uani d PD 0.50 A 1
H H4BA -0.0107 0.9466 0.4151 0.030 Uiso calc PR 0.50 A 1
C C5B 0.0836(9) 0.7655(6) 0.4114(3) 0.0248(13) Uani d PD 0.50 A 1
H H5BA 0.0147 0.7245 0.4466 0.030 Uiso calc PR 0.50 A 1
C C6B -0.1225(9) 0.6354(4) 0.2765(3) 0.0281(12) Uani d PD 0.50 A 1
H H6BA -0.1048 0.5503 0.2881 0.034 Uiso calc PR 0.50 A 1
C C7B -0.0293(8) 0.6986(6) 0.2270(3) 0.0281(12) Uani d PD 0.50 A 1
H H7BA 0.0646 0.6655 0.1975 0.034 Uiso calc PR 0.50 A 1
C C8B -0.0933(9) 0.8170(5) 0.2267(3) 0.0281(12) Uani d PD 0.50 A 1
H H8BA -0.0529 0.8817 0.1969 0.034 Uiso calc PR 0.50 A 1
C C9B -0.2260(9) 0.8271(5) 0.2761(3) 0.0281(12) Uani d PD 0.50 A 1
H H9BA -0.2948 0.9001 0.2871 0.034 Uiso calc PR 0.50 A 1
C C10B -0.2440(8) 0.7148(7) 0.3068(3) 0.0281(12) Uani d PD 0.50 A 1
H H10B -0.3270 0.6952 0.3435 0.034 Uiso calc PR 0.50 A 1
Cl Cl1' 0.3356(7) 0.5760(5) 0.3445(2) 0.0517(11) Uani d P 0.50 A 2
C C1B' 0.2408(9) 0.7118(5) 0.3577(4) 0.0283(14) Uani d PD 0.50 A 2
C C2B' 0.2726(9) 0.8218(7) 0.3259(3) 0.0283(14) Uani d PD 0.50 A 2
H H2BB 0.3584 0.8358 0.2894 0.034 Uiso calc PR 0.50 A 2
C C3B' 0.1616(11) 0.9085(4) 0.3557(4) 0.0283(14) Uani d PD 0.50 A 2
H H3BB 0.1558 0.9941 0.3437 0.034 Uiso calc PR 0.50 A 2
C C4B' 0.0614(9) 0.8521(7) 0.4058(3) 0.0283(14) Uani d PD 0.50 A 2
H H4BB -0.0290 0.8908 0.4346 0.034 Uiso calc PR 0.50 A 2
C C5B' 0.1103(9) 0.7305(6) 0.4070(3) 0.0283(14) Uani d PD 0.50 A 2
H H5BB 0.0594 0.6686 0.4366 0.034 Uiso calc PR 0.50 A 2
C C6B' -0.0464(8) 0.6767(5) 0.2370(3) 0.0293(13) Uani d PD 0.50 A 2
H H6BB 0.0343 0.6177 0.2158 0.035 Uiso calc PR 0.50 A 2
C C7B' -0.0624(9) 0.7982(6) 0.2200(3) 0.0293(13) Uani d PD 0.50 A 2
H H7BB 0.0072 0.8402 0.1853 0.035 Uiso calc PR 0.50 A 2
C C8B' -0.1911(10) 0.8503(5) 0.2621(3) 0.0293(13) Uani d PD 0.50 A 2
H H8BB -0.2279 0.9354 0.2623 0.035 Uiso calc PR 0.50 A 2
C C9B' -0.2547(8) 0.7610(7) 0.3052(3) 0.0293(13) Uani d PD 0.50 A 2
H H9BB -0.3460 0.7718 0.3402 0.035 Uiso calc PR 0.50 A 2
C C10' -0.1652(10) 0.6537(5) 0.2897(3) 0.0293(13) Uani d PD 0.50 A 2
H H10C -0.1840 0.5755 0.3115 0.035 Uiso calc PR 0.50 A 2

loop_
_atom_site_aniso_label
_atom_site_aniso_U_11
_atom_site_aniso_U_22
_atom_site_aniso_U_33
_atom_site_aniso_U_12
_atom_site_aniso_U_13
_atom_site_aniso_U_23
Fe1A 0.0131(2) 0.0521(4) 0.0119(2) 0.0055(2) 0.0012(2) 0.0000(2)
Cl1A 0.0298(5) 0.0710(9) 0.0376(6) -0.0096(5) 0.0032(5) -0.0001(6)
C1A 0.0173(18) 0.065(3) 0.0196(18) -0.001(2) 0.0023(15) 0.0012(19)
C2A 0.0144(18) 0.074(3) 0.0167(18) 0.0061(19) 0.0020(15) -0.007(2)
C3A 0.020(2) 0.071(3) 0.0142(17) 0.012(2) 0.0059(14) -0.0050(19)
C4A 0.023(2) 0.079(3) 0.0137(16) 0.003(2) 0.0039(15) -0.0020(19)
C5A 0.0204(19) 0.074(4) 0.0159(18) 0.003(2) 0.0040(15) 0.008(2)
C6A 0.028(2) 0.039(3) 0.025(2) 0.0049(18) 0.0108(16) -0.0031(17)
C7A 0.0176(19) 0.052(3) 0.028(2) 0.0143(18) 0.0101(16) 0.0105(18)
C8A 0.0149(18) 0.056(3) 0.0184(19) 0.0094(16) 0.0006(15) 0.0044(17)
C9A 0.0223(19) 0.045(3) 0.0183(17) 0.0041(17) 0.0025(15) 0.0004(17)
C10A 0.0230(19) 0.047(3) 0.0112(16) 0.0061(17) 0.0037(13) -0.0026(16)
Fe1B 0.0134(2) 0.0541(4) 0.0110(2) 0.0007(3) -0.0024(2) -0.0030(2)
Cl1B 0.038(2) 0.0409(16) 0.049(2) 0.0021(15) -0.0146(16) -0.0017(18)
C1B 0.016(2) 0.044(3) 0.0147(19) -0.0001(17) -0.0023(16) -0.0030(16)
C2B 0.016(2) 0.044(3) 0.0147(19) -0.0001(17) -0.0023(16) -0.0030(16)
C3B 0.016(2) 0.044(3) 0.0147(19) -0.0001(17) -0.0023(16) -0.0030(16)
C4B 0.016(2) 0.044(3) 0.0147(19) -0.0001(17) -0.0023(16) -0.0030(16)
C5B 0.016(2) 0.044(3) 0.0147(19) -0.0001(17) -0.0023(16) -0.0030(16)
C6B 0.017(2) 0.050(3) 0.0176(19) 0.0020(17) -0.0019(16) -0.0040(16)
C7B 0.017(2) 0.050(3) 0.0176(19) 0.0020(17) -0.0019(16) -0.0040(16)
C8B 0.017(2) 0.050(3) 0.0176(19) 0.0020(17) -0.0019(16) -0.0040(16)
C9B 0.017(2) 0.050(3) 0.0176(19) 0.0020(17) -0.0019(16) -0.0040(16)
C10B 0.017(2) 0.050(3) 0.0176(19) 0.0020(17) -0.0019(16) -0.0040(16)
Cl1' 0.045(3) 0.047(2) 0.063(3) 0.0068(18) -0.0206(19) -0.010(2)
C1B' 0.021(2) 0.045(3) 0.020(2) -0.0010(18) -0.0071(17) 0.0022(17)
C2B' 0.021(2) 0.045(3) 0.020(2) -0.0010(18) -0.0071(17) 0.0022(17)
C3B' 0.021(2) 0.045(3) 0.020(2) -0.0010(18) -0.0071(17) 0.0022(17)
C4B' 0.021(2) 0.045(3) 0.020(2) -0.0010(18) -0.0071(17) 0.0022(17)
C5B' 0.021(2) 0.045(3) 0.020(2) -0.0010(18) -0.0071(17) 0.0022(17)
C6B' 0.019(2) 0.051(3) 0.018(2) -0.0019(17) -0.0035(16) -0.0050(17)
C7B' 0.019(2) 0.051(3) 0.018(2) -0.0019(17) -0.0035(16) -0.0050(17)
C8B' 0.019(2) 0.051(3) 0.018(2) -0.0019(17) -0.0035(16) -0.0050(17)
C9B' 0.019(2) 0.051(3) 0.018(2) -0.0019(17) -0.0035(16) -0.0050(17)
C10' 0.019(2) 0.051(3) 0.018(2) -0.0019(17) -0.0035(16) -0.0050(17)

loop_
_atom_type_symbol
_atom_type_description
_atom_type_scat_dispersion_real
_atom_type_scat_dispersion_imag
_atom_type_scat_source
C C 0.0033 0.0016 'International Tables Vol C Tables 4.2.6.8 and 6.1.1.4'
H H 0.0000 0.0000 'International Tables Vol C Tables 4.2.6.8 and 6.1.1.4'
Cl Cl 0.1484 0.1585 'International Tables Vol C Tables 4.2.6.8 and 6.1.1.4'
Fe Fe 0.3463 0.8444 'International Tables Vol C Tables 4.2.6.8 and 6.1.1.4'

loop_
_geom_angle_atom_site_label_1
_geom_angle_atom_site_label_2
_geom_angle_atom_site_label_3
_geom_angle_site_symmetry_1
_geom_angle_site_symmetry_3
_geom_angle
_geom_angle_publ_flag
C1A Fe1A C10A . . 123.73(17) ?
C1A Fe1A C2A . . 40.6(2) ?
C10A Fe1A C2A . . 106.93(17) ?
C1A Fe1A C8A . . 157.52(19) ?
C10A Fe1A C8A . . 68.47(15) ?
C2A Fe1A C8A . . 160.7(2) ?
C1A Fe1A C9A . . 160.09(17) ?
C10A Fe1A C9A . . 40.76(16) ?
C2A Fe1A C9A . . 123.36(19) ?
C8A Fe1A C9A . . 40.99(16) ?
C1A Fe1A C5A . . 41.55(17) ?
C10A Fe1A C5A . . 160.96(19) ?
C2A Fe1A C5A . . 69.43(18) ?
C8A Fe1A C5A . . 121.11(17) ?
C9A Fe1A C5A . . 156.77(17) ?
C1A Fe1A C4A . . 68.30(18) ?
C10A Fe1A C4A . . 157.5(2) ?
C2A Fe1A C4A . . 68.84(16) ?
C8A Fe1A C4A . . 107.81(17) ?
C9A Fe1A C4A . . 121.84(19) ?
C5A Fe1A C4A . . 40.2(2) ?
C1A Fe1A C3A . . 68.4(2) ?
C10A Fe1A C3A . . 121.55(17) ?
C2A Fe1A C3A . . 40.98(18) ?
C8A Fe1A C3A . . 124.13(19) ?
C9A Fe1A C3A . . 107.14(19) ?
C5A Fe1A C3A . . 68.7(2) ?
C4A Fe1A C3A . . 40.84(17) ?
C1A Fe1A C7A . . 122.33(19) ?
C10A Fe1A C7A . . 68.29(16) ?
C2A Fe1A C7A . . 157.4(2) ?
C8A Fe1A C7A . . 40.17(19) ?
C9A Fe1A C7A . . 68.38(18) ?
C5A Fe1A C7A . . 107.48(18) ?
C4A Fe1A C7A . . 124.09(18) ?
C3A Fe1A C7A . . 160.49(18) ?
C1A Fe1A C6A . . 107.50(18) ?
C10A Fe1A C6A . . 40.54(17) ?
C2A Fe1A C6A . . 121.10(17) ?
C8A Fe1A C6A . . 68.44(18) ?
C9A Fe1A C6A . . 68.62(17) ?
C5A Fe1A C6A . . 124.2(2) ?
C4A Fe1A C6A . . 160.67(19) ?
C3A Fe1A C6A . . 156.98(17) ?
C7A Fe1A C6A . . 40.93(17) ?
C2A C1A C5A . . 109.4(4) ?
C2A C1A Cl1A . . 126.2(3) ?
C5A C1A Cl1A . . 124.3(4) ?
C2A C1A Fe1A . . 70.5(2) ?
C5A C1A Fe1A . . 70.2(2) ?
Cl1A C1A Fe1A . . 128.0(2) ?
C1A C2A C3A . . 107.2(4) ?
C1A C2A Fe1A . . 68.9(2) ?
C3A C2A Fe1A . . 69.9(2) ?
C1A C2A H2AA . . 126.4 ?
C3A C2A H2AA . . 126.4 ?
Fe1A C2A H2AA . . 126.4 ?
C4A C3A C2A . . 107.7(5) ?
C4A C3A Fe1A . . 69.4(2) ?
C2A C3A Fe1A . . 69.1(2) ?
C4A C3A H3AA . . 126.2 ?
C2A C3A H3AA . . 126.2 ?
Fe1A C3A H3AA . . 126.2 ?
C5A C4A C3A . . 109.1(4) ?
C5A C4A Fe1A . . 69.7(2) ?
C3A C4A Fe1A . . 69.7(2) ?
C5A C4A H4AA . . 125.4 ?
C3A C4A H4AA . . 125.4 ?
Fe1A C4A H4AA . . 125.4 ?
C4A C5A C1A . . 106.6(4) ?
C4A C5A Fe1A . . 70.1(2) ?
C1A C5A Fe1A . . 68.3(2) ?
C4A C5A H5AA . . 126.7 ?
C1A C5A H5AA . . 126.7 ?
Fe1A C5A H5AA . . 126.7 ?
C10A C6A C7A . . 107.2(4) ?
C10A C6A Fe1A . . 69.2(2) ?
C7A C6A Fe1A . . 69.5(2) ?
C10A C6A H6AA . . 126.4 ?
C7A C6A H6AA . . 126.4 ?
Fe1A C6A H6AA . . 126.4 ?
C8A C7A C6A . . 108.2(4) ?
C8A C7A Fe1A . . 69.4(2) ?
C6A C7A Fe1A . . 69.6(2) ?
C8A C7A H7AA . . 125.9 ?
C6A C7A H7AA . . 125.9 ?
Fe1A C7A H7AA . . 125.9 ?
C7A C8A C9A . . 108.5(4) ?
C7A C8A Fe1A . . 70.4(2) ?
C9A C8A Fe1A . . 69.6(2) ?
C7A C8A H8AA . . 125.7 ?
C9A C8A H8AA . . 125.7 ?
Fe1A C8A H8AA . . 125.7 ?
C10A C9A C8A . . 107.2(4) ?
C10A C9A Fe1A . . 69.5(2) ?
C8A C9A Fe1A . . 69.4(2) ?
C10A C9A H9AA . . 126.4 ?
C8A C9A H9AA . . 126.4 ?
Fe1A C9A H9AA . . 126.4 ?
C6A C10A C9A . . 108.8(4) ?
C6A C10A Fe1A . . 70.3(2) ?
C9A C10A Fe1A . . 69.8(2) ?
C6A C10A H10A . . 125.6 ?
C9A C10A H10A . . 125.6 ?
Fe1A C10A H10A . . 125.6 ?
C1B Fe1B C10' . . 113.2(2) ?
C1B Fe1B C5B . . 41.45(12) ?
C10' Fe1B C5B . . 112.9(2) ?
C1B Fe1B C2B' . . 46.6(3) ?
C10' Fe1B C2B' . . 147.2(3) ?
C5B Fe1B C2B' . . 70.8(3) ?
C1B Fe1B C3B' . . 68.6(3) ?
C10' Fe1B C3B' . . 169.9(3) ?
C5B Fe1B C3B' . . 61.4(2) ?
C2B' Fe1B C3B' . . 41.21(14) ?
C1B Fe1B C6B' . . 113.4(2) ?
C10' Fe1B C6B' . . 41.22(12) ?
C5B Fe1B C6B' . . 142.1(3) ?
C2B' Fe1B C6B' . . 115.4(3) ?
C3B' Fe1B C6B' . . 148.2(3) ?
C1B Fe1B C9B' . . 140.5(3) ?
C10' Fe1B C9B' . . 41.21(12) ?
C5B Fe1B C9B' . . 111.1(2) ?
C2B' Fe1B C9B' . . 170.8(3) ?
C3B' Fe1B C9B' . . 131.1(3) ?
C6B' Fe1B C9B' . . 69.05(14) ?
C1B Fe1B C1B' . . 9.2(3) ?
C10' Fe1B C1B' . . 114.6(3) ?
C5B Fe1B C1B' . . 50.2(2) ?
C2B' Fe1B C1B' . . 40.93(13) ?
C3B' Fe1B C1B' . . 68.92(16) ?
C6B' Fe1B C1B' . . 108.1(2) ?
C9B' Fe1B C1B' . . 147.1(3) ?
C1B Fe1B C4B' . . 61.8(2) ?
C10' Fe1B C4B' . . 130.3(3) ?
C5B Fe1B C4B' . . 28.4(2) ?
C2B' Fe1B C4B' . . 68.92(16) ?
C3B' Fe1B C4B' . . 40.92(13) ?
C6B' Fe1B C4B' . . 169.6(3) ?
C9B' Fe1B C4B' . . 108.2(2) ?
C1B' Fe1B C4B' . . 68.44(14) ?
C1B Fe1B C8B . . 149.8(3) ?
C10' Fe1B C8B . . 69.6(2) ?
C5B Fe1B C8B . . 167.9(3) ?
C2B' Fe1B C8B . . 114.1(2) ?
C3B' Fe1B C8B . . 114.2(2) ?
C6B' Fe1B C8B . . 47.4(3) ?
C9B' Fe1B C8B . . 62.2(2) ?
C1B' Fe1B C8B . . 140.8(3) ?
C4B' Fe1B C8B . . 141.1(3) ?
C1B Fe1B C2B . . 41.12(13) ?
C10' Fe1B C2B . . 141.3(3) ?
C5B Fe1B C2B . . 68.91(14) ?
C2B' Fe1B C2B . . 6.7(3) ?
C3B' Fe1B C2B . . 46.5(3) ?
C6B' Fe1B C2B . . 112.6(2) ?
C9B' Fe1B C2B . . 177.4(3) ?
C1B' Fe1B C2B . . 34.8(3) ?
C4B' Fe1B C2B . . 70.6(3) ?
C8B Fe1B C2B . . 117.2(2) ?
C1B Fe1B C9B . . 167.7(3) ?
C10' Fe1B C9B . . 60.0(2) ?
C5B Fe1B C9B . . 129.3(3) ?
C2B' Fe1B C9B . . 144.5(3) ?
C3B' Fe1B C9B . . 116.2(2) ?
C6B' Fe1B C9B . . 69.0(2) ?
C9B' Fe1B C9B . . 27.7(2) ?
C1B' Fe1B C9B . . 174.4(3) ?
C4B' Fe1B C9B . . 113.6(2) ?
C8B Fe1B C9B . . 40.61(12) ?
C2B Fe1B C9B . . 150.4(3) ?
C2B C1B C5B . . 108.01(6) ?
C2B C1B Cl1B . . 122.0(5) ?
C5B C1B Cl1B . . 130.0(5) ?
C2B C1B Fe1B . . 71.3(3) ?
C5B C1B Fe1B . . 70.0(3) ?
Cl1B C1B Fe1B . . 126.6(4) ?
C1B C2B C3B . . 107.99(6) ?
C1B C2B Fe1B . . 67.6(3) ?
C3B C2B Fe1B . . 71.8(3) ?
C1B C2B H2BA . . 126.0 ?
C3B C2B H2BA . . 126.0 ?
Fe1B C2B H2BA . . 126.0 ?
C4B C3B C2B . . 108.00(6) ?
C4B C3B Fe1B . . 69.4(3) ?
C2B C3B Fe1B . . 68.1(3) ?
C4B C3B H3BA . . 126.0 ?
C2B C3B H3BA . . 126.0 ?
Fe1B C3B H3BA . . 126.0 ?
C3B C4B C5B . . 108.01(6) ?
C3B C4B Fe1B . . 70.8(3) ?
C5B C4B Fe1B . . 67.4(3) ?
C3B C4B H4BA . . 126.0 ?
C5B C4B H4BA . . 126.0 ?
Fe1B C4B H4BA . . 126.0 ?
C4B C5B C1B . . 107.99(6) ?
C4B C5B Fe1B . . 72.0(3) ?
C1B C5B Fe1B . . 68.5(3) ?
C4B C5B H5BA . . 126.0 ?
C1B C5B H5BA . . 126.0 ?
Fe1B C5B H5BA . . 126.0 ?
C10B C6B C7B . . 108.00(6) ?
C10B C6B Fe1B . . 69.8(3) ?
C7B C6B Fe1B . . 69.4(3) ?
C10B C6B H6BA . . 126.0 ?
C7B C6B H6BA . . 126.0 ?
Fe1B C6B H6BA . . 126.0 ?
C8B C7B C6B . . 107.99(6) ?
C8B C7B Fe1B . . 69.4(3) ?
C6B C7B Fe1B . . 70.2(3) ?
C8B C7B H7BA . . 126.0 ?
C6B C7B H7BA . . 126.0 ?
Fe1B C7B H7BA . . 126.0 ?
C9B C8B C7B . . 108.01(6) ?
C9B C8B Fe1B . . 69.9(3) ?
C7B C8B Fe1B . . 70.1(3) ?
C9B C8B H8BA . . 126.0 ?
C7B C8B H8BA . . 126.0 ?
Fe1B C8B H8BA . . 126.0 ?
C8B C9B C10B . . 108.00(6) ?
C8B C9B Fe1B . . 69.5(3) ?
C10B C9B Fe1B . . 70.3(3) ?
C8B C9B H9BA . . 126.0 ?
C10B C9B H9BA . . 126.0 ?
Fe1B C9B H9BA . . 126.0 ?
C6B C10B C9B . . 108.00(6) ?
C6B C10B Fe1B . . 70.0(3) ?
C9B C10B Fe1B . . 69.3(3) ?
C6B C10B H10B . . 126.0 ?
C9B C10B H10B . . 126.0 ?
Fe1B C10B H10B . . 126.0 ?
C2B' C1B' C5B' . . 108.01(6) ?
C2B' C1B' Cl1' . . 129.9(5) ?
C5B' C1B' Cl1' . . 122.1(5) ?
C2B' C1B' Fe1B . . 68.6(3) ?
C5B' C1B' Fe1B . . 70.3(3) ?
Cl1' C1B' Fe1B . . 127.4(4) ?
C1B' C2B' C3B' . . 107.99(6) ?
C1B' C2B' Fe1B . . 70.5(3) ?
C3B' C2B' Fe1B . . 69.4(3) ?
C1B' C2B' H2BB . . 126.0 ?
C3B' C2B' H2BB . . 126.0 ?
Fe1B C2B' H2BB . . 126.0 ?
C4B' C3B' C2B' . . 107.99(6) ?
C4B' C3B' Fe1B . . 70.5(3) ?
C2B' C3B' Fe1B . . 69.4(3) ?
C4B' C3B' H3BB . . 126.0 ?
C2B' C3B' H3BB . . 126.0 ?
Fe1B C3B' H3BB . . 126.0 ?
C3B' C4B' C5B' . . 108.02(6) ?
C3B' C4B' Fe1B . . 68.6(3) ?
C5B' C4B' Fe1B . . 70.3(3) ?
C3B' C4B' H4BB . . 126.0 ?
C5B' C4B' H4BB . . 126.0 ?
Fe1B C4B' H4BB . . 126.0 ?
C4B' C5B' C1B' . . 107.99(6) ?
C4B' C5B' Fe1B . . 69.2(3) ?
C1B' C5B' Fe1B . . 69.1(3) ?
C4B' C5B' H5BB . . 126.0 ?
C1B' C5B' H5BB . . 126.0 ?
Fe1B C5B' H5BB . . 126.0 ?
C10' C6B' C7B' . . 108.00(6) ?
C10' C6B' Fe1B . . 68.7(3) ?
C7B' C6B' Fe1B . . 70.9(3) ?
C10' C6B' H6BB . . 126.0 ?
C7B' C6B' H6BB . . 126.0 ?
Fe1B C6B' H6BB . . 126.0 ?
C6B' C7B' C8B' . . 108.00(6) ?
C6B' C7B' Fe1B . . 68.4(3) ?
C8B' C7B' Fe1B . . 69.9(3) ?
C6B' C7B' H7BB . . 126.0 ?
C8B' C7B' H7BB . . 126.0 ?
Fe1B C7B' H7BB . . 126.0 ?
C9B' C8B' C7B' . . 108.00(6) ?
C9B' C8B' Fe1B . . 68.5(2) ?
C7B' C8B' Fe1B . . 69.8(3) ?
C9B' C8B' H8BB . . 126.0 ?
C7B' C8B' H8BB . . 126.0 ?
Fe1B C8B' H8BB . . 126.0 ?
C8B' C9B' C10' . . 108.00(6) ?
C8B' C9B' Fe1B . . 70.9(3) ?
C10' C9B' Fe1B . . 68.6(3) ?
C8B' C9B' H9BB . . 126.0 ?
C10' C9B' H9BB . . 126.0 ?
Fe1B C9B' H9BB . . 126.0 ?
C6B' C10' C9B' . . 108.00(6) ?
C6B' C10' Fe1B . . 70.1(3) ?
C9B' C10' Fe1B . . 70.2(3) ?
C6B' C10' H10C . . 126.0 ?
C9B' C10' H10C . . 126.0 ?
Fe1B C10' H10C . . 126.0 ?

loop_
_geom_bond_atom_site_label_1
_geom_bond_atom_site_label_2
_geom_bond_site_symmetry_2
_geom_bond_distance
_geom_bond_publ_flag
Fe1A C1A . 2.017(4) ?
Fe1A C10A . 2.038(4) ?
Fe1A C2A . 2.039(4) ?
Fe1A C8A . 2.039(4) ?
Fe1A C9A . 2.042(4) ?
Fe1A C5A . 2.042(4) ?
Fe1A C4A . 2.046(4) ?
Fe1A C3A . 2.050(4) ?
Fe1A C7A . 2.051(4) ?
Fe1A C6A . 2.052(4) ?
Cl1A C1A . 1.732(5) ?
C1A C2A . 1.407(7) ?
C1A C5A . 1.440(6) ?
C2A C3A . 1.431(6) ?
C2A H2AA . 1.0000 ?
C3A C4A . 1.429(6) ?
C3A H3AA . 1.0000 ?
C4A C5A . 1.405(7) ?
C4A H4AA . 1.0000 ?
C5A H5AA . 1.0000 ?
C6A C10A . 1.417(6) ?
C6A C7A . 1.435(6) ?
C6A H6AA . 1.0000 ?
C7A C8A . 1.404(7) ?
C7A H7AA . 1.0000 ?
C8A C9A . 1.429(6) ?
C8A H8AA . 1.0000 ?
C9A C10A . 1.421(6) ?
C9A H9AA . 1.0000 ?
C10A H10A . 1.0000 ?
Fe1B C1B . 2.000(6) ?
Fe1B C10' . 2.010(6) ?
Fe1B C5B . 2.019(7) ?
Fe1B C2B' . 2.021(8) ?
Fe1B C3B' . 2.021(7) ?
Fe1B C6B' . 2.030(7) ?
Fe1B C9B' . 2.031(6) ?
Fe1B C1B' . 2.046(6) ?
Fe1B C4B' . 2.047(7) ?
Fe1B C8B . 2.047(7) ?
Fe1B C2B . 2.049(7) ?
Fe1B C9B . 2.052(6) ?
Cl1B C1B . 1.708(7) ?
C1B C2B . 1.422(9) ?
C1B C5B . 1.422(9) ?
C2B C3B . 1.424(9) ?
C2B H2BA . 1.0000 ?
C3B C4B . 1.422(9) ?
C3B H3BA . 1.0000 ?
C4B C5B . 1.422(10) ?
C4B H4BA . 1.0000 ?
C5B H5BA . 1.0000 ?
C6B C10B . 1.422(9) ?
C6B C7B . 1.423(9) ?
C6B H6BA . 1.0000 ?
C7B C8B . 1.422(9) ?
C7B H7BA . 1.0000 ?
C8B C9B . 1.424(9) ?
C8B H8BA . 1.0000 ?
C9B C10B . 1.423(10) ?
C9B H9BA . 1.0000 ?
C10B H10B . 1.0000 ?
Cl1' C1B' . 1.713(7) ?
C1B' C2B' . 1.423(10) ?
C1B' C5B' . 1.422(10) ?
C2B' C3B' . 1.424(10) ?
C2B' H2BB . 1.0000 ?
C3B' C4B' . 1.422(10) ?
C3B' H3BB . 1.0000 ?
C4B' C5B' . 1.423(10) ?
C4B' H4BB . 1.0000 ?
C5B' H5BB . 1.0000 ?
C6B' C10' . 1.423(9) ?
C6B' C7B' . 1.422(9) ?
C6B' H6BB . 1.0000 ?
C7B' C8B' . 1.422(9) ?
C7B' H7BB . 1.0000 ?
C8B' C9B' . 1.423(9) ?
C8B' H8BB . 1.0000 ?
C9B' C10' . 1.422(10) ?
C9B' H9BB . 1.0000 ?
C10' H10C . 1.0000 ?

loop_
_geom_torsion_atom_site_label_1
_geom_torsion_atom_site_label_2
_geom_torsion_atom_site_label_3
_geom_torsion_atom_site_label_4
_geom_torsion_site_symmetry_1
_geom_torsion_site_symmetry_2
_geom_torsion_site_symmetry_3
_geom_torsion_site_symmetry_4
_geom_torsion
_geom_torsion_publ_flag
C10A Fe1A C1A C2A . . . . 76.1(3) ?
C8A Fe1A C1A C2A . . . . -166.6(4) ?
C9A Fe1A C1A C2A . . . . 42.3(6) ?
C5A Fe1A C1A C2A . . . . -120.2(4) ?
C4A Fe1A C1A C2A . . . . -82.4(3) ?
C3A Fe1A C1A C2A . . . . -38.3(2) ?
C7A Fe1A C1A C2A . . . . 160.1(2) ?
C6A Fe1A C1A C2A . . . . 117.7(2) ?
C10A Fe1A C1A C5A . . . . -163.8(3) ?
C2A Fe1A C1A C5A . . . . 120.2(4) ?
C8A Fe1A C1A C5A . . . . -46.4(6) ?
C9A Fe1A C1A C5A . . . . 162.4(5) ?
C4A Fe1A C1A C5A . . . . 37.8(3) ?
C3A Fe1A C1A C5A . . . . 81.9(3) ?
C7A Fe1A C1A C5A . . . . -79.7(3) ?
C6A Fe1A C1A C5A . . . . -122.2(3) ?
C10A Fe1A C1A Cl1A . . . . -45.2(4) ?
C2A Fe1A C1A Cl1A . . . . -121.3(4) ?
C8A Fe1A C1A Cl1A . . . . 72.2(6) ?
C9A Fe1A C1A Cl1A . . . . -79.0(6) ?
C5A Fe1A C1A Cl1A . . . . 118.6(5) ?
C4A Fe1A C1A Cl1A . . . . 156.4(4) ?
C3A Fe1A C1A Cl1A . . . . -159.5(4) ?
C7A Fe1A C1A Cl1A . . . . 38.9(4) ?
C6A Fe1A C1A Cl1A . . . . -3.6(4) ?
C5A C1A C2A C3A . . . . 0.1(4) ?
Cl1A C1A C2A C3A . . . . -176.9(3) ?
Fe1A C1A C2A C3A . . . . 59.7(3) ?
C5A C1A C2A Fe1A . . . . -59.6(3) ?
Cl1A C1A C2A Fe1A . . . . 123.5(3) ?
C10A Fe1A C2A C1A . . . . -122.5(3) ?
C8A Fe1A C2A C1A . . . . 164.4(4) ?
C9A Fe1A C2A C1A . . . . -164.1(2) ?
C5A Fe1A C2A C1A . . . . 37.8(3) ?
C4A Fe1A C2A C1A . . . . 80.9(3) ?
C3A Fe1A C2A C1A . . . . 118.6(4) ?
C7A Fe1A C2A C1A . . . . -48.4(5) ?
C6A Fe1A C2A C1A . . . . -80.5(3) ?
C1A Fe1A C2A C3A . . . . -118.6(4) ?
C10A Fe1A C2A C3A . . . . 118.9(3) ?
C8A Fe1A C2A C3A . . . . 45.8(6) ?
C9A Fe1A C2A C3A . . . . 77.3(3) ?
C5A Fe1A C2A C3A . . . . -80.8(3) ?
C4A Fe1A C2A C3A . . . . -37.7(3) ?
C7A Fe1A C2A C3A . . . . -167.0(4) ?
C6A Fe1A C2A C3A . . . . 160.8(3) ?
C1A C2A C3A C4A . . . . -0.1(4) ?
Fe1A C2A C3A C4A . . . . 58.9(3) ?
C1A C2A C3A Fe1A . . . . -59.0(3) ?
C1A Fe1A C3A C4A . . . . -81.4(3) ?
C10A Fe1A C3A C4A . . . . 161.4(3) ?
C2A Fe1A C3A C4A . . . . -119.3(4) ?
C8A Fe1A C3A C4A . . . . 77.3(3) ?
C9A Fe1A C3A C4A . . . . 119.2(3) ?
C5A Fe1A C3A C4A . . . . -36.6(3) ?
C7A Fe1A C3A C4A . . . . 45.7(7) ?
C6A Fe1A C3A C4A . . . . -165.3(4) ?
C1A Fe1A C3A C2A . . . . 37.9(3) ?
C10A Fe1A C3A C2A . . . . -79.3(3) ?
C8A Fe1A C3A C2A . . . . -163.3(3) ?
C9A Fe1A C3A C2A . . . . -121.5(3) ?
C5A Fe1A C3A C2A . . . . 82.7(3) ?
C4A Fe1A C3A C2A . . . . 119.3(4) ?
C7A Fe1A C3A C2A . . . . 165.0(5) ?
C6A Fe1A C3A C2A . . . . -46.0(6) ?
C2A C3A C4A C5A . . . . 0.0(4) ?
Fe1A C3A C4A C5A . . . . 58.7(3) ?
C2A C3A C4A Fe1A . . . . -58.7(3) ?
C1A Fe1A C4A C5A . . . . -39.0(3) ?
C10A Fe1A C4A C5A . . . . -166.0(4) ?
C2A Fe1A C4A C5A . . . . -82.8(3) ?
C8A Fe1A C4A C5A . . . . 117.4(3) ?
C9A Fe1A C4A C5A . . . . 160.2(2) ?
C3A Fe1A C4A C5A . . . . -120.6(4) ?
C7A Fe1A C4A C5A . . . . 76.2(3) ?
C6A Fe1A C4A C5A . . . . 42.0(6) ?
C1A Fe1A C4A C3A . . . . 81.6(3) ?
C10A Fe1A C4A C3A . . . . -45.4(6) ?
C2A Fe1A C4A C3A . . . . 37.8(3) ?
C8A Fe1A C4A C3A . . . . -122.0(3) ?
C9A Fe1A C4A C3A . . . . -79.2(3) ?
C5A Fe1A C4A C3A . . . . 120.6(4) ?
C7A Fe1A C4A C3A . . . . -163.2(3) ?
C6A Fe1A C4A C3A . . . . 162.5(5) ?
C3A C4A C5A C1A . . . . 0.0(4) ?
Fe1A C4A C5A C1A . . . . 58.7(3) ?
C3A C4A C5A Fe1A . . . . -58.7(3) ?
C2A C1A C5A C4A . . . . -0.1(4) ?
Cl1A C1A C5A C4A . . . . 177.0(3) ?
Fe1A C1A C5A C4A . . . . -59.9(3) ?
C2A C1A C5A Fe1A . . . . 59.8(3) ?
Cl1A C1A C5A Fe1A . . . . -123.2(3) ?
C1A Fe1A C5A C4A . . . . 118.1(4) ?
C10A Fe1A C5A C4A . . . . 163.5(5) ?
C2A Fe1A C5A C4A . . . . 81.2(3) ?
C8A Fe1A C5A C4A . . . . -80.7(3) ?
C9A Fe1A C5A C4A . . . . -46.8(6) ?
C3A Fe1A C5A C4A . . . . 37.2(3) ?
C7A Fe1A C5A C4A . . . . -122.5(3) ?
C6A Fe1A C5A C4A . . . . -164.5(3) ?
C10A Fe1A C5A C1A . . . . 45.4(7) ?
C2A Fe1A C5A C1A . . . . -36.9(3) ?
C8A Fe1A C5A C1A . . . . 161.1(3) ?
C9A Fe1A C5A C1A . . . . -164.9(4) ?
C4A Fe1A C5A C1A . . . . -118.1(4) ?
C3A Fe1A C5A C1A . . . . -81.0(3) ?
C7A Fe1A C5A C1A . . . . 119.3(3) ?
C6A Fe1A C5A C1A . . . . 77.4(3) ?
C1A Fe1A C6A C10A . . . . -121.8(3) ?
C2A Fe1A C6A C10A . . . . -79.5(3) ?
C8A Fe1A C6A C10A . . . . 81.7(3) ?
C9A Fe1A C6A C10A . . . . 37.5(2) ?
C5A Fe1A C6A C10A . . . . -164.6(2) ?
C4A Fe1A C6A C10A . . . . 164.0(5) ?
C3A Fe1A C6A C10A . . . . -46.1(6) ?
C7A Fe1A C6A C10A . . . . 118.7(4) ?
C1A Fe1A C6A C7A . . . . 119.5(3) ?
C10A Fe1A C6A C7A . . . . -118.7(4) ?
C2A Fe1A C6A C7A . . . . 161.8(3) ?
C8A Fe1A C6A C7A . . . . -37.0(3) ?
C9A Fe1A C6A C7A . . . . -81.2(3) ?
C5A Fe1A C6A C7A . . . . 76.8(3) ?
C4A Fe1A C6A C7A . . . . 45.3(7) ?
C3A Fe1A C6A C7A . . . . -164.8(5) ?
C10A C6A C7A C8A . . . . -0.3(4) ?
Fe1A C6A C7A C8A . . . . 58.9(3) ?
C10A C6A C7A Fe1A . . . . -59.1(3) ?
C1A Fe1A C7A C8A . . . . 161.0(2) ?
C10A Fe1A C7A C8A . . . . -81.9(2) ?
C2A Fe1A C7A C8A . . . . -163.8(4) ?
C9A Fe1A C7A C8A . . . . -37.9(2) ?
C5A Fe1A C7A C8A . . . . 117.8(2) ?
C4A Fe1A C7A C8A . . . . 76.7(3) ?
C3A Fe1A C7A C8A . . . . 42.3(6) ?
C6A Fe1A C7A C8A . . . . -119.8(3) ?
C1A Fe1A C7A C6A . . . . -79.2(3) ?
C10A Fe1A C7A C6A . . . . 37.9(3) ?
C2A Fe1A C7A C6A . . . . -44.1(5) ?
C8A Fe1A C7A C6A . . . . 119.8(3) ?
C9A Fe1A C7A C6A . . . . 81.9(3) ?
C5A Fe1A C7A C6A . . . . -122.4(3) ?
C4A Fe1A C7A C6A . . . . -163.5(3) ?
C3A Fe1A C7A C6A . . . . 162.1(5) ?
C6A C7A C8A C9A . . . . 0.4(4) ?
Fe1A C7A C8A C9A . . . . 59.4(3) ?
C6A C7A C8A Fe1A . . . . -58.9(3) ?
C1A Fe1A C8A C7A . . . . -46.0(5) ?
C10A Fe1A C8A C7A . . . . 81.4(3) ?
C2A Fe1A C8A C7A . . . . 161.1(4) ?
C9A Fe1A C8A C7A . . . . 119.5(3) ?
C5A Fe1A C8A C7A . . . . -80.2(3) ?
C4A Fe1A C8A C7A . . . . -122.1(3) ?
C3A Fe1A C8A C7A . . . . -164.2(2) ?
C6A Fe1A C8A C7A . . . . 37.7(2) ?
C1A Fe1A C8A C9A . . . . -165.5(4) ?
C10A Fe1A C8A C9A . . . . -38.1(2) ?
C2A Fe1A C8A C9A . . . . 41.7(6) ?
C5A Fe1A C8A C9A . . . . 160.4(3) ?
C4A Fe1A C8A C9A . . . . 118.4(3) ?
C3A Fe1A C8A C9A . . . . 76.3(3) ?
C7A Fe1A C8A C9A . . . . -119.5(3) ?
C6A Fe1A C8A C9A . . . . -81.8(3) ?
C7A C8A C9A C10A . . . . -0.4(4) ?
Fe1A C8A C9A C10A . . . . 59.4(3) ?
C7A C8A C9A Fe1A . . . . -59.9(3) ?
C1A Fe1A C9A C10A . . . . 45.1(6) ?
C2A Fe1A C9A C10A . . . . 76.7(3) ?
C8A Fe1A C9A C10A . . . . -118.6(4) ?
C5A Fe1A C9A C10A . . . . -165.4(4) ?
C4A Fe1A C9A C10A . . . . 161.0(2) ?
C3A Fe1A C9A C10A . . . . 118.7(2) ?
C7A Fe1A C9A C10A . . . . -81.4(3) ?
C6A Fe1A C9A C10A . . . . -37.3(2) ?
C1A Fe1A C9A C8A . . . . 163.7(5) ?
C10A Fe1A C9A C8A . . . . 118.6(4) ?
C2A Fe1A C9A C8A . . . . -164.7(3) ?
C5A Fe1A C9A C8A . . . . -46.9(6) ?
C4A Fe1A C9A C8A . . . . -80.5(3) ?
C3A Fe1A C9A C8A . . . . -122.7(3) ?
C7A Fe1A C9A C8A . . . . 37.2(3) ?
C6A Fe1A C9A C8A . . . . 81.3(3) ?
C7A C6A C10A C9A . . . . 0.0(4) ?
Fe1A C6A C10A C9A . . . . -59.3(3) ?
C7A C6A C10A Fe1A . . . . 59.3(3) ?
C8A C9A C10A C6A . . . . 0.2(4) ?
Fe1A C9A C10A C6A . . . . 59.6(3) ?
C8A C9A C10A Fe1A . . . . -59.4(3) ?
C1A Fe1A C10A C6A . . . . 77.0(3) ?
C2A Fe1A C10A C6A . . . . 118.3(3) ?
C8A Fe1A C10A C6A . . . . -81.6(3) ?
C9A Fe1A C10A C6A . . . . -119.8(4) ?
C5A Fe1A C10A C6A . . . . 42.4(6) ?
C4A Fe1A C10A C6A . . . . -166.2(4) ?
C3A Fe1A C10A C6A . . . . 160.7(3) ?
C7A Fe1A C10A C6A . . . . -38.2(3) ?
C1A Fe1A C10A C9A . . . . -163.1(3) ?
C2A Fe1A C10A C9A . . . . -121.8(3) ?
C8A Fe1A C10A C9A . . . . 38.3(3) ?
C5A Fe1A C10A C9A . . . . 162.3(5) ?
C4A Fe1A C10A C9A . . . . -46.4(5) ?
C3A Fe1A C10A C9A . . . . -79.5(3) ?
C7A Fe1A C10A C9A . . . . 81.6(3) ?
C6A Fe1A C10A C9A . . . . 119.8(4) ?
C10' Fe1B C1B C2B . . . . 143.1(3) ?
C5B Fe1B C1B C2B . . . . -118.06(15) ?
C2B' Fe1B C1B C2B . . . . -5.4(4) ?
C3B' Fe1B C1B C2B . . . . -47.6(3) ?
C6B' Fe1B C1B C2B . . . . 98.0(3) ?
C9B' Fe1B C1B C2B . . . . -176.9(4) ?
C1B' Fe1B C1B C2B . . . . 42.5(19) ?
C4B' Fe1B C1B C2B . . . . -92.3(3) ?
C8B Fe1B C1B C2B . . . . 54.2(5) ?
C9B Fe1B C1B C2B . . . . -163.0(11) ?
C10' Fe1B C1B C5B . . . . -98.8(3) ?
C2B' Fe1B C1B C5B . . . . 112.6(4) ?
C3B' Fe1B C1B C5B . . . . 70.5(3) ?
C6B' Fe1B C1B C5B . . . . -143.9(3) ?
C9B' Fe1B C1B C5B . . . . -58.9(4) ?
C1B' Fe1B C1B C5B . . . . 160.5(19) ?
C4B' Fe1B C1B C5B . . . . 25.8(3) ?
C8B Fe1B C1B C5B . . . . 172.2(5) ?
C2B Fe1B C1B C5B . . . . 118.06(15) ?
C9B Fe1B C1B C5B . . . . -44.9(11) ?
C10' Fe1B C1B Cl1B . . . . 26.7(6) ?
C5B Fe1B C1B Cl1B . . . . 125.5(6) ?
C2B' Fe1B C1B Cl1B . . . . -121.8(7) ?
C3B' Fe1B C1B Cl1B . . . . -164.0(6) ?
C6B' Fe1B C1B Cl1B . . . . -18.4(6) ?
C9B' Fe1B C1B Cl1B . . . . 66.7(6) ?
C1B' Fe1B C1B Cl1B . . . . -73.9(18) ?
C4B' Fe1B C1B Cl1B . . . . 151.3(6) ?
C8B Fe1B C1B Cl1B . . . . -62.2(7) ?
C2B Fe1B C1B Cl1B . . . . -116.4(6) ?
C9B Fe1B C1B Cl1B . . . . 80.6(13) ?
C5B C1B C2B C3B . . . . 0.00(2) ?
Cl1B C1B C2B C3B . . . . -177.3(6) ?
Fe1B C1B C2B C3B . . . . 60.7(3) ?
C5B C1B C2B Fe1B . . . . -60.7(3) ?
Cl1B C1B C2B Fe1B . . . . 122.0(5) ?
C10' Fe1B C2B C1B . . . . -61.9(4) ?
C5B Fe1B C2B C1B . . . . 38.77(13) ?
C2B' Fe1B C2B C1B . . . . 144(3) ?
C3B' Fe1B C2B C1B . . . . 108.8(4) ?
C6B' Fe1B C2B C1B . . . . -100.3(3) ?
C1B' Fe1B C2B C1B . . . . -10.8(5) ?
C4B' Fe1B C2B C1B . . . . 69.1(3) ?
C8B Fe1B C2B C1B . . . . -152.7(3) ?
C9B Fe1B C2B C1B . . . . 172.8(5) ?
C1B Fe1B C2B C3B . . . . -119.17(15) ?
C10' Fe1B C2B C3B . . . . 178.9(4) ?
C5B Fe1B C2B C3B . . . . -80.41(18) ?
C2B' Fe1B C2B C3B . . . . 25(3) ?
C3B' Fe1B C2B C3B . . . . -10.4(4) ?
C6B' Fe1B C2B C3B . . . . 140.5(3) ?
C1B' Fe1B C2B C3B . . . . -130.0(5) ?
C4B' Fe1B C2B C3B . . . . -50.1(3) ?
C8B Fe1B C2B C3B . . . . 88.1(3) ?
C9B Fe1B C2B C3B . . . . 53.6(5) ?
C1B C2B C3B C4B . . . . 0.00(2) ?
Fe1B C2B C3B C4B . . . . 58.1(3) ?
C1B C2B C3B Fe1B . . . . -58.1(3) ?
C1B Fe1B C3B C4B . . . . -82.3(2) ?
C5B Fe1B C3B C4B . . . . -37.44(13) ?
C2B' Fe1B C3B C4B . . . . -125.4(6) ?
C3B' Fe1B C3B C4B . . . . 7.8(17) ?
C6B' Fe1B C3B C4B . . . . 176.4(4) ?
C9B' Fe1B C3B C4B . . . . 60.3(4) ?
C1B' Fe1B C3B C4B . . . . -92.1(3) ?
C4B' Fe1B C3B C4B . . . . -11.5(3) ?
C8B Fe1B C3B C4B . . . . 129.9(3) ?
C2B Fe1B C3B C4B . . . . -120.44(16) ?
C9B Fe1B C3B C4B . . . . 86.4(3) ?
C1B Fe1B C3B C2B . . . . 38.17(13) ?
C5B Fe1B C3B C2B . . . . 83.00(18) ?
C2B' Fe1B C3B C2B . . . . -4.9(5) ?
C3B' Fe1B C3B C2B . . . . 128.2(17) ?
C6B' Fe1B C3B C2B . . . . -63.1(4) ?
C9B' Fe1B C3B C2B . . . . -179.3(4) ?
C1B' Fe1B C3B C2B . . . . 28.4(3) ?
C4B' Fe1B C3B C2B . . . . 108.9(3) ?
C8B Fe1B C3B C2B . . . . -109.6(3) ?
C9B Fe1B C3B C2B . . . . -153.2(3) ?
C2B C3B C4B C5B . . . . 0.00(4) ?
Fe1B C3B C4B C5B . . . . 57.3(2) ?
C2B C3B C4B Fe1B . . . . -57.3(2) ?
C1B Fe1B C4B C3B . . . . 81.3(2) ?
C10' Fe1B C4B C3B . . . . -177.6(4) ?
C5B Fe1B C4B C3B . . . . 119.97(16) ?
C2B' Fe1B C4B C3B . . . . 30.4(4) ?
C3B' Fe1B C4B C3B . . . . -2.6(6) ?
C9B' Fe1B C4B C3B . . . . -141.1(3) ?
C1B' Fe1B C4B C3B . . . . 73.3(3) ?
C4B' Fe1B C4B C3B . . . . 136.9(12) ?
C8B Fe1B C4B C3B . . . . -70.7(3) ?
C2B Fe1B C4B C3B . . . . 36.88(13) ?
C9B Fe1B C4B C3B . . . . -111.6(3) ?
C1B Fe1B C4B C5B . . . . -38.66(14) ?
C10' Fe1B C4B C5B . . . . 62.4(4) ?
C2B' Fe1B C4B C5B . . . . -89.6(3) ?
C3B' Fe1B C4B C5B . . . . -122.5(6) ?
C9B' Fe1B C4B C5B . . . . 98.9(3) ?
C1B' Fe1B C4B C5B . . . . -46.7(3) ?
C4B' Fe1B C4B C5B . . . . 16.9(12) ?
C8B Fe1B C4B C5B . . . . 169.3(3) ?
C2B Fe1B C4B C5B . . . . -83.10(18) ?
C9B Fe1B C4B C5B . . . . 128.4(3) ?
C3B C4B C5B C1B . . . . 0.00(5) ?
Fe1B C4B C5B C1B . . . . 59.3(3) ?
C3B C4B C5B Fe1B . . . . -59.3(3) ?
C2B C1B C5B C4B . . . . 0.00(4) ?
Cl1B C1B C5B C4B . . . . 177.0(7) ?
Fe1B C1B C5B C4B . . . . -61.5(3) ?
C2B C1B C5B Fe1B . . . . 61.5(3) ?
Cl1B C1B C5B Fe1B . . . . -121.5(6) ?
C1B Fe1B C5B C4B . . . . 118.48(17) ?
C10' Fe1B C5B C4B . . . . -141.8(3) ?
C2B' Fe1B C5B C4B . . . . 73.2(3) ?
C3B' Fe1B C5B C4B . . . . 29.0(3) ?
C6B' Fe1B C5B C4B . . . . -179.9(4) ?
C9B' Fe1B C5B C4B . . . . -97.2(3) ?
C1B' Fe1B C5B C4B . . . . 114.5(4) ?
C4B' Fe1B C5B C4B . . . . -7.9(6) ?
C8B Fe1B C5B C4B . . . . -42.6(11) ?
C2B Fe1B C5B C4B . . . . 80.02(18) ?
C9B Fe1B C5B C4B . . . . -72.7(3) ?
C10' Fe1B C5B C1B . . . . 99.7(3) ?
C2B' Fe1B C5B C1B . . . . -45.3(4) ?
C3B' Fe1B C5B C1B . . . . -89.5(3) ?
C6B' Fe1B C5B C1B . . . . 61.6(4) ?
C9B' Fe1B C5B C1B . . . . 144.3(3) ?
C1B' Fe1B C5B C1B . . . . -4.0(4) ?
C4B' Fe1B C5B C1B . . . . -126.3(6) ?
C8B Fe1B C5B C1B . . . . -161.1(11) ?
C2B Fe1B C5B C1B . . . . -38.46(12) ?
C9B Fe1B C5B C1B . . . . 168.8(3) ?
C1B Fe1B C6B C10B . . . . 130.2(3) ?
C10' Fe1B C6B C10B . . . . 12.6(11) ?
C5B Fe1B C6B C10B . . . . 86.4(3) ?
C2B' Fe1B C6B C10B . . . . 175.7(4) ?
C6B' Fe1B C6B C10B . . . . -123.3(5) ?
C9B' Fe1B C6B C10B . . . . -10.5(3) ?
C1B' Fe1B C6B C10B . . . . 139.8(3) ?
C4B' Fe1B C6B C10B . . . . 63.3(4) ?
C8B Fe1B C6B C10B . . . . -81.57(18) ?
C2B Fe1B C6B C10B . . . . 170.6(3) ?
C9B Fe1B C6B C10B . . . . -37.61(12) ?
C1B Fe1B C6B C7B . . . . -110.4(3) ?
C10' Fe1B C6B C7B . . . . 131.9(11) ?
C5B Fe1B C6B C7B . . . . -154.2(3) ?
C2B' Fe1B C6B C7B . . . . -64.9(4) ?
C6B' Fe1B C6B C7B . . . . -3.9(5) ?
C9B' Fe1B C6B C7B . . . . 108.8(3) ?
C1B' Fe1B C6B C7B . . . . -100.8(3) ?
C4B' Fe1B C6B C7B . . . . -177.3(4) ?
C8B Fe1B C6B C7B . . . . 37.79(12) ?
C2B Fe1B C6B C7B . . . . -70.1(3) ?
C9B Fe1B C6B C7B . . . . 81.75(19) ?
C10B C6B C7B C8B . . . . 0.00(2) ?
Fe1B C6B C7B C8B . . . . -59.3(3) ?
C10B C6B C7B Fe1B . . . . 59.3(3) ?
C1B Fe1B C7B C8B . . . . -154.6(3) ?
C10' Fe1B C7B C8B . . . . 106.4(3) ?
C5B Fe1B C7B C8B . . . . 169.9(4) ?
C2B' Fe1B C7B C8B . . . . -104.0(3) ?
C3B' Fe1B C7B C8B . . . . -67.3(4) ?
C6B' Fe1B C7B C8B . . . . 131.1(15) ?
C9B' Fe1B C7B C8B . . . . 66.9(3) ?
C1B' Fe1B C7B C8B . . . . -147.7(3) ?
C2B Fe1B C7B C8B . . . . -110.8(3) ?
C9B Fe1B C7B C8B . . . . 37.88(13) ?
C1B Fe1B C7B C6B . . . . 86.3(3) ?
C10' Fe1B C7B C6B . . . . -12.7(3) ?
C5B Fe1B C7B C6B . . . . 50.8(5) ?
C2B' Fe1B C7B C6B . . . . 136.9(3) ?
C3B' Fe1B C7B C6B . . . . 173.6(4) ?
C6B' Fe1B C7B C6B . . . . 12.0(14) ?
C9B' Fe1B C7B C6B . . . . -52.2(3) ?
C1B' Fe1B C7B C6B . . . . 93.2(3) ?
C8B Fe1B C7B C6B . . . . -119.09(15) ?
C2B Fe1B C7B C6B . . . . 130.1(3) ?
C9B Fe1B C7B C6B . . . . -81.21(18) ?
C6B C7B C8B C9B . . . . 0.00(2) ?
Fe1B C7B C8B C9B . . . . -59.8(3) ?
C6B C7B C8B Fe1B . . . . 59.8(3) ?
C1B Fe1B C8B C9B . . . . 168.6(5) ?
C10' Fe1B C8B C9B . . . . 67.3(3) ?
C5B Fe1B C8B C9B . . . . -36.6(11) ?
C2B' Fe1B C8B C9B . . . . -148.0(3) ?
C3B' Fe1B C8B C9B . . . . -102.6(3) ?
C6B' Fe1B C8B C9B . . . . 108.9(3) ?
C9B' Fe1B C8B C9B . . . . 22.7(3) ?
C1B' Fe1B C8B C9B . . . . 171.6(4) ?
C4B' Fe1B C8B C9B . . . . -62.2(4) ?
C2B Fe1B C8B C9B . . . . -154.5(3) ?
C1B Fe1B C8B C7B . . . . 49.7(5) ?
C10' Fe1B C8B C7B . . . . -51.5(3) ?
C5B Fe1B C8B C7B . . . . -155.5(11) ?
C2B' Fe1B C8B C7B . . . . 93.1(3) ?
C3B' Fe1B C8B C7B . . . . 138.5(3) ?
C6B' Fe1B C8B C7B . . . . -9.9(3) ?
C9B' Fe1B C8B C7B . . . . -96.2(3) ?
C1B' Fe1B C8B C7B . . . . 52.7(4) ?
C4B' Fe1B C8B C7B . . . . 178.9(4) ?
C2B Fe1B C8B C7B . . . . 86.6(3) ?
C9B Fe1B C8B C7B . . . . -118.88(15) ?
C7B C8B C9B C10B . . . . 0.00(4) ?
Fe1B C8B C9B C10B . . . . -59.9(3) ?
C7B C8B C9B Fe1B . . . . 59.9(3) ?
C1B Fe1B C9B C8B . . . . -152.2(11) ?
C10' Fe1B C9B C8B . . . . -93.1(3) ?
C5B Fe1B C9B C8B . . . . 170.7(3) ?
C2B' Fe1B C9B C8B . . . . 56.4(4) ?
C3B' Fe1B C9B C8B . . . . 97.4(3) ?
C6B' Fe1B C9B C8B . . . . -48.2(3) ?
C9B' Fe1B C9B C8B . . . . -132.9(5) ?
C4B' Fe1B C9B C8B . . . . 142.7(3) ?
C2B Fe1B C9B C8B . . . . 50.8(5) ?
C1B Fe1B C9B C10B . . . . -33.2(11) ?
C10' Fe1B C9B C10B . . . . 25.9(3) ?
C5B Fe1B C9B C10B . . . . -70.3(4) ?
C2B' Fe1B C9B C10B . . . . 175.4(4) ?
C3B' Fe1B C9B C10B . . . . -143.6(3) ?
C6B' Fe1B C9B C10B . . . . 70.8(3) ?
C9B' Fe1B C9B C10B . . . . -13.9(5) ?
C4B' Fe1B C9B C10B . . . . -98.3(3) ?
C8B Fe1B C9B C10B . . . . 119.00(15) ?
C2B Fe1B C9B C10B . . . . 169.8(5) ?
C7B C6B C10B C9B . . . . 0.00(4) ?
Fe1B C6B C10B C9B . . . . 59.1(3) ?
C7B C6B C10B Fe1B . . . . -59.1(3) ?
C8B C9B C10B C6B . . . . 0.00(5) ?
Fe1B C9B C10B C6B . . . . -59.5(3) ?
C8B C9B C10B Fe1B . . . . 59.5(3) ?
C1B Fe1B C10B C6B . . . . -69.3(3) ?
C10' Fe1B C10B C6B . . . . -6.1(5) ?
C5B Fe1B C10B C6B . . . . -110.8(3) ?
C3B' Fe1B C10B C6B . . . . -177.0(4) ?
C6B' Fe1B C10B C6B . . . . 29.2(3) ?
C9B' Fe1B C10B C6B . . . . 145.2(10) ?
C1B' Fe1B C10B C6B . . . . -59.2(4) ?
C4B' Fe1B C10B C6B . . . . -140.8(3) ?
C8B Fe1B C10B C6B . . . . 81.44(18) ?
C2B Fe1B C10B C6B . . . . -36.5(11) ?
C9B Fe1B C10B C6B . . . . 119.29(16) ?
C1B Fe1B C10B C9B . . . . 171.4(3) ?
C10' Fe1B C10B C9B . . . . -125.4(5) ?
C5B Fe1B C10B C9B . . . . 129.9(3) ?
C3B' Fe1B C10B C9B . . . . 63.7(4) ?
C6B' Fe1B C10B C9B . . . . -90.1(3) ?
C9B' Fe1B C10B C9B . . . . 25.9(9) ?
C1B' Fe1B C10B C9B . . . . -178.5(3) ?
C4B' Fe1B C10B C9B . . . . 99.9(3) ?
C8B Fe1B C10B C9B . . . . -37.85(12) ?
C2B Fe1B C10B C9B . . . . -155.8(10) ?
C1B Fe1B C1B' C2B' . . . . -124.6(18) ?
C10' Fe1B C1B' C2B' . . . . 152.0(3) ?
C5B Fe1B C1B' C2B' . . . . -107.9(4) ?
C3B' Fe1B C1B' C2B' . . . . -38.18(14) ?
C6B' Fe1B C1B' C2B' . . . . 108.2(3) ?
C9B' Fe1B C1B' C2B' . . . . -172.7(5) ?
C4B' Fe1B C1B' C2B' . . . . -82.3(2) ?
C8B Fe1B C1B' C2B' . . . . 64.7(4) ?
C2B Fe1B C1B' C2B' . . . . 4.4(5) ?
C1B Fe1B C1B' C5B' . . . . -5.1(18) ?
C10' Fe1B C1B' C5B' . . . . -88.4(3) ?
C5B Fe1B C1B' C5B' . . . . 11.6(4) ?
C2B' Fe1B C1B' C5B' . . . . 119.52(16) ?
C3B' Fe1B C1B' C5B' . . . . 81.34(19) ?
C6B' Fe1B C1B' C5B' . . . . -132.3(3) ?
C9B' Fe1B C1B' C5B' . . . . -53.1(5) ?
C4B' Fe1B C1B' C5B' . . . . 37.26(14) ?
C8B Fe1B C1B' C5B' . . . . -175.8(4) ?
C2B Fe1B C1B' C5B' . . . . 123.9(5) ?
C1B Fe1B C1B' Cl1' . . . . 111(2) ?
C10' Fe1B C1B' Cl1' . . . . 27.4(6) ?
C5B Fe1B C1B' Cl1' . . . . 127.5(7) ?
C2B' Fe1B C1B' Cl1' . . . . -124.6(7) ?
C3B' Fe1B C1B' Cl1' . . . . -162.8(7) ?
C6B' Fe1B C1B' Cl1' . . . . -16.5(6) ?
C9B' Fe1B C1B' Cl1' . . . . 62.7(7) ?
C4B' Fe1B C1B' Cl1' . . . . 153.1(7) ?
C8B Fe1B C1B' Cl1' . . . . -59.9(7) ?
C2B Fe1B C1B' Cl1' . . . . -120.2(7) ?
C5B' C1B' C2B' C3B' . . . . 0.00(2) ?
Cl1' C1B' C2B' C3B' . . . . -179.1(7) ?
Fe1B C1B' C2B' C3B' . . . . 59.5(3) ?
C5B' C1B' C2B' Fe1B . . . . -59.5(3) ?
Cl1' C1B' C2B' Fe1B . . . . 121.4(6) ?
C1B Fe1B C2B' C1B' . . . . 10.4(4) ?
C10' Fe1B C2B' C1B' . . . . -51.9(5) ?
C5B Fe1B C2B' C1B' . . . . 50.7(3) ?
C3B' Fe1B C2B' C1B' . . . . 118.91(16) ?
C6B' Fe1B C2B' C1B' . . . . -88.7(3) ?
C4B' Fe1B C2B' C1B' . . . . 80.99(19) ?
C8B Fe1B C2B' C1B' . . . . -141.2(3) ?
C2B Fe1B C2B' C1B' . . . . -22(3) ?
C9B Fe1B C2B' C1B' . . . . -177.6(4) ?
C1B Fe1B C2B' C3B' . . . . -108.5(4) ?
C10' Fe1B C2B' C3B' . . . . -170.8(4) ?
C5B Fe1B C2B' C3B' . . . . -68.2(3) ?
C6B' Fe1B C2B' C3B' . . . . 152.4(3) ?
C1B' Fe1B C2B' C3B' . . . . -118.91(16) ?
C4B' Fe1B C2B' C3B' . . . . -37.92(13) ?
C8B Fe1B C2B' C3B' . . . . 99.9(3) ?
C2B Fe1B C2B' C3B' . . . . -141(3) ?
C9B Fe1B C2B' C3B' . . . . 63.4(4) ?
C1B' C2B' C3B' C4B' . . . . 0.00(2) ?
Fe1B C2B' C3B' C4B' . . . . 60.2(3) ?
C1B' C2B' C3B' Fe1B . . . . -60.2(3) ?
C1B Fe1B C3B' C4B' . . . . -71.2(3) ?
C10' Fe1B C3B' C4B' . . . . 31.4(14) ?
C5B Fe1B C3B' C4B' . . . . -25.9(3) ?
C2B' Fe1B C3B' C4B' . . . . -118.92(15) ?
C6B' Fe1B C3B' C4B' . . . . -171.5(5) ?
C9B' Fe1B C3B' C4B' . . . . 68.1(4) ?
C1B' Fe1B C3B' C4B' . . . . -80.99(19) ?
C8B Fe1B C3B' C4B' . . . . 141.5(3) ?
C2B Fe1B C3B' C4B' . . . . -113.1(4) ?
C9B Fe1B C3B' C4B' . . . . 96.5(3) ?
C1B Fe1B C3B' C2B' . . . . 47.8(3) ?
C10' Fe1B C3B' C2B' . . . . 150.3(14) ?
C5B Fe1B C3B' C2B' . . . . 93.1(3) ?
C6B' Fe1B C3B' C2B' . . . . -52.6(5) ?
C9B' Fe1B C3B' C2B' . . . . -173.0(3) ?
C1B' Fe1B C3B' C2B' . . . . 37.93(13) ?
C4B' Fe1B C3B' C2B' . . . . 118.92(15) ?
C8B Fe1B C3B' C2B' . . . . -99.5(3) ?
C2B Fe1B C3B' C2B' . . . . 5.8(4) ?
C9B Fe1B C3B' C2B' . . . . -144.6(3) ?
C2B' C3B' C4B' C5B' . . . . 0.00(4) ?
Fe1B C3B' C4B' C5B' . . . . 59.5(3) ?
C2B' C3B' C4B' Fe1B . . . . -59.5(3) ?
C1B Fe1B C4B' C3B' . . . . 89.3(3) ?
C10' Fe1B C4B' C3B' . . . . -173.2(4) ?
C5B Fe1B C4B' C3B' . . . . 126.5(6) ?
C2B' Fe1B C4B' C3B' . . . . 38.17(14) ?
C6B' Fe1B C4B' C3B' . . . . 154.5(13) ?
C9B' Fe1B C4B' C3B' . . . . -132.6(4) ?
C1B' Fe1B C4B' C3B' . . . . 82.3(2) ?
C8B Fe1B C4B' C3B' . . . . -64.5(4) ?
C2B Fe1B C4B' C3B' . . . . 45.1(3) ?
C9B Fe1B C4B' C3B' . . . . -103.4(3) ?
C1B Fe1B C4B' C5B' . . . . -30.3(3) ?
C10' Fe1B C4B' C5B' . . . . 67.3(4) ?
C5B Fe1B C4B' C5B' . . . . 6.9(6) ?
C2B' Fe1B C4B' C5B' . . . . -81.37(18) ?
C3B' Fe1B C4B' C5B' . . . . -119.54(16) ?
C6B' Fe1B C4B' C5B' . . . . 35.0(13) ?
C9B' Fe1B C4B' C5B' . . . . 107.9(3) ?
C1B' Fe1B C4B' C5B' . . . . -37.28(13) ?
C8B Fe1B C4B' C5B' . . . . 176.0(4) ?
C2B Fe1B C4B' C5B' . . . . -74.5(3) ?
C9B Fe1B C4B' C5B' . . . . 137.1(3) ?
C3B' C4B' C5B' C1B' . . . . 0.00(5) ?
Fe1B C4B' C5B' C1B' . . . . 58.4(3) ?
C3B' C4B' C5B' Fe1B . . . . -58.4(3) ?
C2B' C1B' C5B' C4B' . . . . 0.00(4) ?
Cl1' C1B' C5B' C4B' . . . . 179.1(7) ?
Fe1B C1B' C5B' C4B' . . . . -58.4(3) ?
C2B' C1B' C5B' Fe1B . . . . 58.4(3) ?
Cl1' C1B' C5B' Fe1B . . . . -122.4(6) ?
C1B Fe1B C5B' C4B' . . . . 121.4(6) ?
C10' Fe1B C5B' C4B' . . . . -132.4(3) ?
C5B Fe1B C5B' C4B' . . . . -15.2(12) ?
C2B' Fe1B C5B' C4B' . . . . 82.1(2) ?
C3B' Fe1B C5B' C4B' . . . . 37.74(13) ?
C6B' Fe1B C5B' C4B' . . . . -172.2(3) ?
C9B' Fe1B C5B' C4B' . . . . -88.8(4) ?
C1B' Fe1B C5B' C4B' . . . . 119.90(18) ?
C2B Fe1B C5B' C4B' . . . . 88.5(3) ?
C9B Fe1B C5B' C4B' . . . . -68.1(4) ?
C1B Fe1B C5B' C1B' . . . . 1.5(6) ?
C10' Fe1B C5B' C1B' . . . . 107.7(4) ?
C5B Fe1B C5B' C1B' . . . . -135.1(13) ?
C2B' Fe1B C5B' C1B' . . . . -37.75(13) ?
C3B' Fe1B C5B' C1B' . . . . -82.2(2) ?
C6B' Fe1B C5B' C1B' . . . . 67.9(4) ?
C9B' Fe1B C5B' C1B' . . . . 151.3(4) ?
C4B' Fe1B C5B' C1B' . . . . -119.90(18) ?
C2B Fe1B C5B' C1B' . . . . -31.4(4) ?
C9B Fe1B C5B' C1B' . . . . 172.0(4) ?
C1B Fe1B C6B' C10' . . . . 99.0(3) ?
C5B Fe1B C6B' C10' . . . . 59.6(4) ?
C2B' Fe1B C6B' C10' . . . . 150.5(3) ?
C3B' Fe1B C6B' C10' . . . . -174.1(5) ?
C9B' Fe1B C6B' C10' . . . . -38.24(12) ?
C1B' Fe1B C6B' C10' . . . . 107.0(3) ?
C4B' Fe1B C6B' C10' . . . . 38.3(12) ?
C8B Fe1B C6B' C10' . . . . -109.2(4) ?
C2B Fe1B C6B' C10' . . . . 143.9(3) ?
C9B Fe1B C6B' C10' . . . . -68.0(3) ?
C1B Fe1B C6B' C7B' . . . . -141.9(3) ?
C10' Fe1B C6B' C7B' . . . . 119.12(15) ?
C5B Fe1B C6B' C7B' . . . . 178.7(4) ?
C2B' Fe1B C6B' C7B' . . . . -90.4(3) ?
C3B' Fe1B C6B' C7B' . . . . -55.0(5) ?
C9B' Fe1B C6B' C7B' . . . . 80.88(18) ?
C1B' Fe1B C6B' C7B' . . . . -133.9(3) ?
C4B' Fe1B C6B' C7B' . . . . 157.4(12) ?
C8B Fe1B C6B' C7B' . . . . 9.9(3) ?
C2B Fe1B C6B' C7B' . . . . -97.0(3) ?
C9B Fe1B C6B' C7B' . . . . 51.1(3) ?
C10' C6B' C7B' C8B' . . . . 0.00(2) ?
Fe1B C6B' C7B' C8B' . . . . -58.8(2) ?
C10' C6B' C7B' Fe1B . . . . 58.8(2) ?
C1B Fe1B C7B' C6B' . . . . 63.1(4) ?
C10' Fe1B C7B' C6B' . . . . -38.13(13) ?
C2B' Fe1B C7B' C6B' . . . . 106.9(3) ?
C3B' Fe1B C7B' C6B' . . . . 151.2(3) ?
C9B' Fe1B C7B' C6B' . . . . -82.54(18) ?
C1B' Fe1B C7B' C6B' . . . . 66.5(4) ?
C4B' Fe1B C7B' C6B' . . . . -172.3(4) ?
C8B Fe1B C7B' C6B' . . . . -130.8(17) ?
C2B Fe1B C7B' C6B' . . . . 100.2(3) ?
C9B Fe1B C7B' C6B' . . . . -106.2(3) ?
C1B Fe1B C7B' C8B' . . . . -177.0(4) ?
C10' Fe1B C7B' C8B' . . . . 81.79(18) ?
C2B' Fe1B C7B' C8B' . . . . -133.2(3) ?
C3B' Fe1B C7B' C8B' . . . . -88.9(3) ?
C6B' Fe1B C7B' C8B' . . . . 119.92(15) ?
C9B' Fe1B C7B' C8B' . . . . 37.38(13) ?
C1B' Fe1B C7B' C8B' . . . . -173.6(4) ?
C4B' Fe1B C7B' C8B' . . . . -52.4(5) ?
C8B Fe1B C7B' C8B' . . . . -10.9(16) ?
C2B Fe1B C7B' C8B' . . . . -139.9(3) ?
C9B Fe1B C7B' C8B' . . . . 13.7(3) ?
C6B' C7B' C8B' C9B' . . . . 0.00(2) ?
Fe1B C7B' C8B' C9B' . . . . -58.0(2) ?
C6B' C7B' C8B' Fe1B . . . . 58.0(2) ?
C10' Fe1B C8B' C9B' . . . . 38.11(12) ?
C5B Fe1B C8B' C9B' . . . . -63.0(4) ?
C2B' Fe1B C8B' C9B' . . . . -172.1(4) ?
C3B' Fe1B C8B' C9B' . . . . -131.4(3) ?
C6B' Fe1B C8B' C9B' . . . . 82.54(18) ?
C4B' Fe1B C8B' C9B' . . . . -87.4(3) ?
C8B Fe1B C8B' C9B' . . . . 123.4(5) ?
C2B Fe1B C8B' C9B' . . . . -177.1(4) ?
C9B Fe1B C8B' C9B' . . . . -7.4(11) ?
C10' Fe1B C8B' C7B' . . . . -81.83(19) ?
C5B Fe1B C8B' C7B' . . . . 177.0(4) ?
C2B' Fe1B C8B' C7B' . . . . 67.9(4) ?
C3B' Fe1B C8B' C7B' . . . . 108.7(3) ?
C6B' Fe1B C8B' C7B' . . . . -37.40(12) ?
C9B' Fe1B C8B' C7B' . . . . -119.94(16) ?
C4B' Fe1B C8B' C7B' . . . . 152.6(3) ?
C8B Fe1B C8B' C7B' . . . . 3.5(5) ?
C2B Fe1B C8B' C7B' . . . . 62.9(4) ?
C9B Fe1B C8B' C7B' . . . . -127.3(11) ?
C7B' C8B' C9B' C10' . . . . 0.00(4) ?
Fe1B C8B' C9B' C10' . . . . -58.8(3) ?
C7B' C8B' C9B' Fe1B . . . . 58.8(3) ?
C1B Fe1B C9B' C8B' . . . . 177.3(4) ?
C10' Fe1B C9B' C8B' . . . . -119.15(15) ?
C5B Fe1B C9B' C8B' . . . . 139.8(3) ?
C3B' Fe1B C9B' C8B' . . . . 70.0(4) ?
C6B' Fe1B C9B' C8B' . . . . -80.89(18) ?
C1B' Fe1B C9B' C8B' . . . . -172.0(4) ?
C4B' Fe1B C9B' C8B' . . . . 109.8(3) ?
C8B Fe1B C9B' C8B' . . . . -29.0(3) ?
C9B Fe1B C9B' C8B' . . . . 3.6(5) ?
C1B Fe1B C9B' C10' . . . . -63.6(4) ?
C5B Fe1B C9B' C10' . . . . -101.0(3) ?
C3B' Fe1B C9B' C10' . . . . -170.9(3) ?
C6B' Fe1B C9B' C10' . . . . 38.25(13) ?
C1B' Fe1B C9B' C10' . . . . -52.9(5) ?
C4B' Fe1B C9B' C10' . . . . -131.1(3) ?
C8B Fe1B C9B' C10' . . . . 90.1(3) ?
C9B Fe1B C9B' C10' . . . . 122.7(5) ?
C7B' C6B' C10' C9B' . . . . 0.00(4) ?
Fe1B C6B' C10' C9B' . . . . 60.2(3) ?
C7B' C6B' C10' Fe1B . . . . -60.2(3) ?
C8B' C9B' C10' C6B' . . . . 0.00(5) ?
Fe1B C9B' C10' C6B' . . . . -60.2(2) ?
C8B' C9B' C10' Fe1B . . . . 60.2(2) ?
C1B Fe1B C10' C6B' . . . . -99.6(3) ?
C5B Fe1B C10' C6B' . . . . -144.9(3) ?
C2B' Fe1B C10' C6B' . . . . -55.2(5) ?
C3B' Fe1B C10' C6B' . . . . 161.9(14) ?
C9B' Fe1B C10' C6B' . . . . 118.67(15) ?
C1B' Fe1B C10' C6B' . . . . -89.7(3) ?
C4B' Fe1B C10' C6B' . . . . -171.6(3) ?
C8B Fe1B C10' C6B' . . . . 47.9(3) ?
C2B Fe1B C10' C6B' . . . . -60.5(4) ?
C9B Fe1B C10' C6B' . . . . 91.8(3) ?
C1B Fe1B C10' C9B' . . . . 141.7(3) ?
C5B Fe1B C10' C9B' . . . . 96.4(3) ?
C2B' Fe1B C10' C9B' . . . . -173.9(4) ?
C3B' Fe1B C10' C9B' . . . . 43.2(14) ?
C6B' Fe1B C10' C9B' . . . . -118.67(15) ?
C1B' Fe1B C10' C9B' . . . . 151.6(3) ?
C4B' Fe1B C10' C9B' . . . . 69.8(3) ?
C8B Fe1B C10' C9B' . . . . -70.8(3) ?
C2B Fe1B C10' C9B' . . . . -179.2(4) ?
C9B Fe1B C10' C9B' . . . . -26.9(3) ?
